data_4086377
loop_
_publ_author_name
'Molitor, Sebastian'
'Schwarz, Christopher'
'Gessner, Viktoria H.'

_publ_section_title
;
 Mono- and Bis-Cyclometalated Palladium Complexes: Synthesis,
 Characterization, and Catalytic Activity
;
_journal_issue 2
_journal_name_full Organometallics
_journal_page_first 159
_journal_paper_doi 10.1021/acs.organomet.5b00903
_journal_volume 35
_journal_year 2016
_chemical_formula_sum 'C49 H40 P2 Pd S Si'
_chemical_formula_weight 857.3
_chemical_name_systematic
;
 ?
;
_space_group_IT_number 14
_symmetry_cell_setting monoclinic
_symmetry_space_group_name_Hall '-P 2yn'
_symmetry_space_group_name_H-M 'P 1 21/n 1'
_atom_sites_solution_hydrogens geom
_atom_sites_solution_primary direct
_atom_sites_solution_secondary difmap
_audit_creation_date 2015-11-04T10:07:14-00:00
_audit_creation_method 'WinGX routine CIF_UPDATE'
_cell_angle_alpha 90
_cell_angle_beta 93.8160(10)
_cell_angle_gamma 90
_cell_formula_units_Z 8
_cell_length_a 25.8179(13)
_cell_length_b 11.4035(6)
_cell_length_c 27.4898(14)
_cell_measurement_temperature 100(2)
_cell_volume 8075.4(7)
_computing_cell_refinement 'SAINTPLUS 8.18C (Bruker APEX2, 2011)'
_computing_data_collection 'SMART 5.622 (Bruker AXS, 2001)'
_computing_data_reduction 'SAINTPLUS 8.18C (Bruker APEX2, 2011)'
_computing_molecular_graphics 'Ortep-3 V1.08 (Farrugia, 2001)'
_computing_structure_refinement 'SHELXL-97 (Sheldrick, 2008)'
_computing_structure_solution 'SHELXS-97 (Sheldrick, 2008)'
_diffrn_ambient_temperature 100(2)
_diffrn_measured_fraction_theta_full 0.999
_diffrn_measured_fraction_theta_max 0.999
_diffrn_measurement_device_type 'Bruker APEX-CCD'
_diffrn_measurement_method omega-scans
_diffrn_radiation_monochromator graphite
_diffrn_radiation_type MoK\a
_diffrn_radiation_wavelength 0.71073
_diffrn_reflns_av_R_equivalents 0.0393
_diffrn_reflns_av_unetI/netI 0.0263
_diffrn_reflns_limit_h_max 30
_diffrn_reflns_limit_h_min -30
_diffrn_reflns_limit_k_max 13
_diffrn_reflns_limit_k_min -13
_diffrn_reflns_limit_l_max 32
_diffrn_reflns_limit_l_min -32
_diffrn_reflns_number 96001
_diffrn_reflns_theta_full 25
_diffrn_reflns_theta_max 25
_diffrn_reflns_theta_min 1.05
_exptl_absorpt_coefficient_mu 0.655
_exptl_absorpt_correction_T_max 0.9306
_exptl_absorpt_correction_T_min 0.7852
_exptl_absorpt_correction_type empirical
_exptl_absorpt_process_details 'Sadabs 2008 (Bruker AXS, 2008)'
_exptl_crystal_colour orange
_exptl_crystal_density_diffrn 1.41
_exptl_crystal_density_method 'not measured'
_exptl_crystal_description block
_exptl_crystal_F_000 3520
_exptl_crystal_size_max 0.23
_exptl_crystal_size_mid 0.18
_exptl_crystal_size_min 0.17
_refine_diff_density_max 1.147
_refine_diff_density_min -0.513
_refine_diff_density_rms 0.065
_refine_ls_extinction_method none
_refine_ls_goodness_of_fit_ref 1.032
_refine_ls_hydrogen_treatment mixed
_refine_ls_matrix_type full
_refine_ls_number_parameters 995
_refine_ls_number_reflns 14233
_refine_ls_number_restraints 0
_refine_ls_restrained_S_all 1.032
_refine_ls_R_factor_all 0.0356
_refine_ls_R_factor_gt 0.0277
_refine_ls_shift/su_max 0.005
_refine_ls_shift/su_mean 0
_refine_ls_structure_factor_coef Fsqd
_refine_ls_weighting_details 'calc w=1/[\s^2^(Fo^2^)+(0.0338P)^2^+8.3217P] where P=(Fo^2^+2Fc^2^)/3'
_refine_ls_weighting_scheme calc
_refine_ls_wR_factor_gt 0.0663
_refine_ls_wR_factor_ref 0.0705
_reflns_number_gt 12378
_reflns_number_total 14233
_reflns_threshold_expression >2sigma(I)
_cod_data_source_file om5b00903_si_002.cif
_cod_data_source_block sad
_cod_depositor_comments 'Adding full bibliography for 4086366--4086378.cif.'
_cod_original_sg_symbol_H-M P2(1)/n
_cod_database_code 4086377

loop_
_symmetry_equiv_pos_as_xyz
'x, y, z'
'-x+1/2, y+1/2, -z+1/2'
'-x, -y, -z'
'x-1/2, -y-1/2, z-1/2'

loop_
_atom_site_label
_atom_site_type_symbol
_atom_site_fract_x
_atom_site_fract_y
_atom_site_fract_z
_atom_site_U_iso_or_equiv
_atom_site_adp_type
_atom_site_occupancy
_atom_site_symmetry_multiplicity
_atom_site_calc_flag
_atom_site_refinement_flags
_atom_site_disorder_assembly
_atom_site_disorder_group
Pd1_1 Pd 0.650188(7) 0.048404(15) 0.905563(6) 0.01257(5) Uani 1 1 d . A .
S1_1 S 0.67884(2) -0.04894(5) 0.98232(2) 0.01844(13) Uani 1 1 d . . .
P1_1 P 0.64001(2) 0.08942(5) 1.00730(2) 0.01213(13) Uani 1 1 d . . .
P2_1 P 0.68608(2) -0.08548(6) 0.85486(2) 0.01551(13) Uani 1 1 d . . .
Si1_1 Si 0.64724(2) 0.30335(5) 0.92879(2) 0.01161(13) Uani 1 1 d . . .
C1_1 C 0.61976(9) 0.1700(2) 0.95549(8) 0.0121(5) Uani 1 1 d . A .
H1_1 H 0.581 0.1717 0.9513 0.015 Uiso 1 1 calc R . .
C2_1 C 0.58437(9) 0.0460(2) 1.04025(8) 0.0141(5) Uani 1 1 d . . .
C3_1 C 0.53869(10) 0.1105(2) 1.03709(9) 0.0233(6) Uani 1 1 d . . .
H3_1 H 0.5356 0.1772 1.0164 0.028 Uiso 1 1 calc R . .
C4_1 C 0.49743(10) 0.0776(3) 1.06416(10) 0.0284(6) Uani 1 1 d . . .
H4_1 H 0.4661 0.1215 1.0617 0.034 Uiso 1 1 calc R . .
C5_1 C 0.50181(10) -0.0185(2) 1.09450(9) 0.0248(6) Uani 1 1 d . . .
H5_1 H 0.4737 -0.0401 1.1133 0.03 Uiso 1 1 calc R . .
C6_1 C 0.54684(11) -0.0831(2) 1.09759(9) 0.0247(6) Uani 1 1 d . . .
H6_1 H 0.5497 -0.1497 1.1184 0.03 Uiso 1 1 calc R . .
C7_1 C 0.58809(10) -0.0519(2) 1.07057(9) 0.0207(6) Uani 1 1 d . . .
H7_1 H 0.619 -0.0973 1.0727 0.025 Uiso 1 1 calc R . .
C8_1 C 0.68087(9) 0.1716(2) 1.05119(8) 0.0161(5) Uani 1 1 d . . .
C9_1 C 0.66382(10) 0.2798(2) 1.06814(9) 0.0222(6) Uani 1 1 d . . .
H9_1 H 0.63 0.3074 1.0585 0.027 Uiso 1 1 calc R . .
C10_1 C 0.69662(11) 0.3462(3) 1.09899(10) 0.0302(7) Uani 1 1 d . . .
H10_1 H 0.685 0.4191 1.111 0.036 Uiso 1 1 calc R . .
C11_1 C 0.74639(12) 0.3068(3) 1.11242(10) 0.0322(7) Uani 1 1 d . . .
H11_1 H 0.7691 0.3541 1.1327 0.039 Uiso 1 1 calc R . .
C12_1 C 0.76297(11) 0.1997(3) 1.09652(10) 0.0298(7) Uani 1 1 d . . .
H12_1 H 0.7968 0.1725 1.1065 0.036 Uiso 1 1 calc R . .
C13_1 C 0.73042(10) 0.1314(2) 1.06590(9) 0.0234(6) Uani 1 1 d . . .
H13_1 H 0.7419 0.0573 1.055 0.028 Uiso 1 1 calc R . .
C14_1 C 0.62274(9) 0.4458(2) 0.95372(8) 0.0151(5) Uani 1 1 d . A .
C15_1 C 0.56959(10) 0.4655(2) 0.95465(9) 0.0207(6) Uani 1 1 d . . .
H15_1 H 0.5461 0.4051 0.9442 0.025 Uiso 1 1 calc R A .
C16_1 C 0.55013(11) 0.5717(2) 0.97052(10) 0.0269(6) Uani 1 1 d . A .
H16_1 H 0.5137 0.5834 0.9703 0.032 Uiso 1 1 calc R . .
C17_1 C 0.58364(12) 0.6600(2) 0.98654(9) 0.0283(7) Uani 1 1 d . . .
H17_1 H 0.5704 0.7325 0.9974 0.034 Uiso 1 1 calc R A .
C18_1 C 0.63637(12) 0.6421(2) 0.98671(10) 0.0289(6) Uani 1 1 d . A .
H18_1 H 0.6597 0.7019 0.9982 0.035 Uiso 1 1 calc R . .
C19_1 C 0.65548(11) 0.5367(2) 0.97006(9) 0.0237(6) Uani 1 1 d . . .
H19_1 H 0.692 0.5263 0.9698 0.028 Uiso 1 1 calc R A .
C20_1 C 0.72017(9) 0.3100(2) 0.93077(9) 0.0141(5) Uani 1 1 d . A .
C21_1 C 0.74412(10) 0.3038(2) 0.88708(10) 0.0233(6) Uani 1 1 d . . .
H21_1 H 0.7234 0.2924 0.8576 0.028 Uiso 1 1 calc R A .
C22_1 C 0.79746(11) 0.3139(3) 0.88532(10) 0.0302(7) Uani 1 1 d . A .
H22_1 H 0.8127 0.3111 0.8548 0.036 Uiso 1 1 calc R . .
C23_1 C 0.82845(10) 0.3282(2) 0.92780(10) 0.0242(6) Uani 1 1 d . . .
H23_1 H 0.865 0.3344 0.9267 0.029 Uiso 1 1 calc R A .
C24_1 C 0.80586(10) 0.3333(2) 0.97179(9) 0.0207(6) Uani 1 1 d . A .
H24_1 H 0.827 0.3414 1.0012 0.025 Uiso 1 1 calc R . .
C25_1 C 0.75241(9) 0.3267(2) 0.97322(9) 0.0182(5) Uani 1 1 d . . .
H25_1 H 0.7373 0.3337 1.0037 0.022 Uiso 1 1 calc R A .
C26_1 C 0.62118(9) 0.2778(2) 0.86461(8) 0.0148(5) Uani 1 1 d . A .
C27_1 C 0.61900(9) 0.1566(2) 0.85293(8) 0.0168(5) Uani 1 1 d . . .
C28_1 C 0.59526(11) 0.1247(3) 0.80773(9) 0.0284(6) Uani 1 1 d . A .
H28_1 H 0.5917 0.044 0.7996 0.034 Uiso 1 1 calc R . .
C29_1 C 0.57671(11) 0.2088(3) 0.77443(9) 0.0303(7) Uani 1 1 d . . .
H29_1 H 0.5609 0.185 0.7438 0.036 Uiso 1 1 calc R A .
C30_1 C 0.58105(10) 0.3267(2) 0.78532(9) 0.0230(6) Uani 1 1 d . A .
H30_1 H 0.5692 0.3838 0.762 0.028 Uiso 1 1 calc R . .
C31_1 C 0.60290(9) 0.3614(2) 0.83057(9) 0.0182(5) Uani 1 1 d . . .
H31_1 H 0.6054 0.4424 0.8384 0.022 Uiso 1 1 calc R A .
C32_1 C 0.63684(9) -0.1877(2) 0.82969(9) 0.0164(5) Uani 1 1 d . A .
C33_1 C 0.63059(11) -0.2194(2) 0.78105(10) 0.0256(6) Uani 1 1 d . . .
H33_1 H 0.6537 -0.1897 0.7585 0.031 Uiso 1 1 calc R A .
C34_1 C 0.59087(11) -0.2942(2) 0.76517(10) 0.0291(6) Uani 1 1 d . A .
H34_1 H 0.5873 -0.3166 0.7318 0.035 Uiso 1 1 calc R . .
C35_1 C 0.55668(10) -0.3364(2) 0.79663(10) 0.0262(6) Uani 1 1 d . . .
H35_1 H 0.5293 -0.387 0.7852 0.031 Uiso 1 1 calc R A .
C36_1 C 0.56218(11) -0.3050(3) 0.84528(10) 0.0289(6) Uani 1 1 d . A .
H36_1 H 0.5385 -0.3342 0.8674 0.035 Uiso 1 1 calc R . .
C37_1 C 0.60204(10) -0.2311(2) 0.86185(10) 0.0263(6) Uani 1 1 d . . .
H37_1 H 0.6057 -0.2099 0.8953 0.032 Uiso 1 1 calc R A .
C38_1 C 0.73514(9) -0.1781(2) 0.88731(9) 0.0179(5) Uani 1 1 d . A .
C39_1 C 0.78023(11) -0.1239(3) 0.90587(11) 0.0337(7) Uani 1 1 d . . .
H39_1 H 0.7832 -0.041 0.9042 0.04 Uiso 1 1 calc R A .
C40_1 C 0.82104(12) -0.1891(3) 0.92684(11) 0.0379(8) Uani 1 1 d . A .
H40_1 H 0.8522 -0.151 0.9382 0.045 Uiso 1 1 calc R . .
C41_1 C 0.81669(11) -0.3087(3) 0.93134(10) 0.0300(7) Uani 1 1 d . . .
H41_1 H 0.8444 -0.3532 0.9466 0.036 Uiso 1 1 calc R A .
C42_1 C 0.77199(12) -0.3633(3) 0.91366(12) 0.0379(8) Uani 1 1 d . A .
H42_1 H 0.7689 -0.446 0.9164 0.045 Uiso 1 1 calc R . .
C43_1 C 0.73116(11) -0.2984(2) 0.89171(11) 0.0305(7) Uani 1 1 d . . .
H43_1 H 0.7003 -0.3371 0.8797 0.037 Uiso 1 1 calc R A .
C44_1 C 0.7250(3) -0.0456(8) 0.8054(3) 0.0179(5) Uani 0.566(3) 1 d P A 1
C45_1 C 0.7519(5) -0.1318(10) 0.7811(5) 0.037(3) Uani 0.566(3) 1 d P A 1
H45_1 H 0.7482 -0.2116 0.7902 0.045 Uiso 0.566(3) 1 calc PR A 1
C46_1 C 0.7837(10) -0.1041(12) 0.7444(9) 0.027(3) Uani 0.566(3) 1 d P A 1
H46A_1 H 0.8022 -0.1631 0.7284 0.032 Uiso 0.566(3) 1 calc PR A 1
C47_1 C 0.7876(3) 0.0148(6) 0.7317(2) 0.0368(13) Uani 0.566(3) 1 d P A 1
H47_1 H 0.8092 0.037 0.7066 0.044 Uiso 0.566(3) 1 calc PR A 1
C48_1 C 0.7607(3) 0.0984(5) 0.7550(3) 0.0561(15) Uani 0.566(3) 1 d P A 1
H48_1 H 0.7638 0.1783 0.7457 0.067 Uiso 0.566(3) 1 calc PR A 1
C49_1 C 0.7288(2) 0.0690(5) 0.7920(2) 0.0386(12) Uani 0.566(3) 1 d P A 1
H49_1 H 0.71 0.1279 0.8076 0.046 Uiso 0.566(3) 1 calc PR A 1
C44B_1 C 0.7186(4) -0.0397(10) 0.7988(4) 0.0164(5) Uani 0.434(3) 1 d P A 2
C45B_1 C 0.7643(6) -0.0961(11) 0.7872(6) 0.028(3) Uani 0.434(3) 1 d P A 2
H45B_1 H 0.78 -0.1526 0.8089 0.034 Uiso 0.434(3) 1 calc PR A 2
C46B_1 C 0.7871(13) -0.0697(18) 0.7438(13) 0.027(3) Uani 0.434(3) 1 d P A 2
H46B_1 H 0.824(3) -0.129(6) 0.739(2) 0.032 Uiso 0.434(3) 1 d P A 2
C47B_1 C 0.7651(3) 0.0059(8) 0.7112(3) 0.0368(13) Uani 0.434(3) 1 d P A 2
H47B_1 H 0.7809 0.021 0.6816 0.044 Uiso 0.434(3) 1 calc PR A 2
C48B_1 C 0.7197(4) 0.0612(7) 0.7209(3) 0.0561(15) Uani 0.434(3) 1 d P A 2
H48B_1 H 0.7036 0.114 0.6978 0.067 Uiso 0.434(3) 1 calc PR A 2
C49B_1 C 0.6976(3) 0.0397(6) 0.7643(3) 0.0386(12) Uani 0.434(3) 1 d P A 2
H49B_1 H 0.6668 0.0806 0.771 0.046 Uiso 0.434(3) 1 calc PR A 2
Pd1_2 Pd 0.448065(7) 0.219575(15) 0.666706(6) 0.00966(5) Uani 1 1 d . . .
S2_2 S 0.37603(2) 0.34005(5) 0.69074(2) 0.01365(12) Uani 1 1 d . . .
P1_2 P 0.38031(2) 0.22324(5) 0.74596(2) 0.01144(12) Uani 1 1 d . . .
P2_2 P 0.46798(2) 0.33259(5) 0.60144(2) 0.01157(12) Uani 1 1 d . . .
Si1_2 Si 0.42482(2) -0.02404(5) 0.70316(2) 0.01165(13) Uani 1 1 d . . .
C1_2 C 0.42826(9) 0.1239(2) 0.73059(8) 0.0122(5) Uani 1 1 d . . .
H1_2 H 0.458 0.1273 0.7558 0.015 Uiso 1 1 calc R . .
C2_2 C 0.31779(9) 0.1617(2) 0.75692(8) 0.0153(5) Uani 1 1 d . . .
C3_2 C 0.27280(10) 0.2111(2) 0.73591(10) 0.0229(6) Uani 1 1 d . . .
H3_2 H 0.2748 0.2747 0.7138 0.027 Uiso 1 1 calc R . .
C4_2 C 0.22472(11) 0.1682(3) 0.74690(11) 0.0315(7) Uani 1 1 d . . .
H4_2 H 0.1939 0.202 0.7323 0.038 Uiso 1 1 calc R . .
C5_2 C 0.22186(12) 0.0762(3) 0.77909(12) 0.0360(7) Uani 1 1 d . . .
H5_2 H 0.1889 0.0469 0.7866 0.043 Uiso 1 1 calc R . .
C6_2 C 0.26641(12) 0.0259(3) 0.80062(11) 0.0319(7) Uani 1 1 d . . .
H6_2 H 0.264 -0.0372 0.8229 0.038 Uiso 1 1 calc R . .
C7_2 C 0.31476(11) 0.0682(2) 0.78949(10) 0.0250(6) Uani 1 1 d . . .
H7_2 H 0.3456 0.0338 0.804 0.03 Uiso 1 1 calc R . .
C8_2 C 0.40073(9) 0.2955(2) 0.80310(8) 0.0146(5) Uani 1 1 d . . .
C9_2 C 0.36718(10) 0.3091(2) 0.84029(9) 0.0219(6) Uani 1 1 d . . .
H9_2 H 0.3326 0.2807 0.8362 0.026 Uiso 1 1 calc R . .
C10_2 C 0.38454(11) 0.3644(2) 0.88357(9) 0.0260(6) Uani 1 1 d . . .
H10_2 H 0.3615 0.3746 0.9088 0.031 Uiso 1 1 calc R . .
C11_2 C 0.43463(11) 0.4043(2) 0.89007(9) 0.0234(6) Uani 1 1 d . . .
H11_2 H 0.4464 0.4401 0.92 0.028 Uiso 1 1 calc R . .
C12_2 C 0.46813(11) 0.3922(2) 0.85279(9) 0.0227(6) Uani 1 1 d . . .
H12_2 H 0.5027 0.4209 0.857 0.027 Uiso 1 1 calc R . .
C13_2 C 0.45094(10) 0.3383(2) 0.80955(9) 0.0172(5) Uani 1 1 d . . .
H13_2 H 0.4738 0.3306 0.7841 0.021 Uiso 1 1 calc R . .
C14_2 C 0.42193(9) -0.1475(2) 0.74827(8) 0.0130(5) Uani 1 1 d . . .
C15_2 C 0.41511(9) -0.2632(2) 0.73222(9) 0.0181(5) Uani 1 1 d . . .
H15_2 H 0.4122 -0.2788 0.6982 0.022 Uiso 1 1 calc R . .
C16_2 C 0.41251(10) -0.3554(2) 0.76472(10) 0.0253(6) Uani 1 1 d . . .
H16_2 H 0.4089 -0.4337 0.7532 0.03 Uiso 1 1 calc R . .
C17_2 C 0.41528(10) -0.3323(3) 0.81429(11) 0.0301(7) Uani 1 1 d . . .
H17_2 H 0.4122 -0.3947 0.8368 0.036 Uiso 1 1 calc R . .
C18_2 C 0.42247(11) -0.2198(3) 0.83101(10) 0.0282(6) Uani 1 1 d . . .
H18_2 H 0.4245 -0.2045 0.8651 0.034 Uiso 1 1 calc R . .
C19_2 C 0.42673(10) -0.1287(2) 0.79838(9) 0.0201(5) Uani 1 1 d . . .
H19_2 H 0.4331 -0.0515 0.8104 0.024 Uiso 1 1 calc R . .
C20_2 C 0.36927(9) -0.0502(2) 0.65607(9) 0.0148(5) Uani 1 1 d . . .
C21_2 C 0.37693(10) -0.0438(2) 0.60631(9) 0.0203(5) Uani 1 1 d . . .
H21_2 H 0.4099 -0.021 0.5962 0.024 Uiso 1 1 calc R . .
C22_2 C 0.33733(11) -0.0701(2) 0.57136(10) 0.0268(6) Uani 1 1 d . . .
H22_2 H 0.3435 -0.0652 0.5377 0.032 Uiso 1 1 calc R . .
C23_2 C 0.28930(11) -0.1031(2) 0.58524(11) 0.0302(7) Uani 1 1 d . . .
H23_2 H 0.262 -0.1199 0.5614 0.036 Uiso 1 1 calc R . .
C24_2 C 0.28113(11) -0.1116(3) 0.63434(11) 0.0319(7) Uani 1 1 d . . .
H24_2 H 0.2482 -0.1355 0.6442 0.038 Uiso 1 1 calc R . .
C25_2 C 0.32054(10) -0.0854(2) 0.66926(10) 0.0229(6) Uani 1 1 d . . .
H25_2 H 0.3142 -0.0916 0.7028 0.028 Uiso 1 1 calc R . .
C26_2 C 0.48851(9) -0.0206(2) 0.67479(8) 0.0133(5) Uani 1 1 d . . .
C27_2 C 0.52365(9) -0.1135(2) 0.67414(9) 0.0178(5) Uani 1 1 d . . .
H27_2 H 0.5142 -0.1885 0.6857 0.021 Uiso 1 1 calc R . .
C28_2 C 0.57237(10) -0.0969(2) 0.65674(9) 0.0205(6) Uani 1 1 d . . .
H28_2 H 0.5966 -0.1596 0.6573 0.025 Uiso 1 1 calc R . .
C29_2 C 0.58534(9) 0.0117(2) 0.63866(9) 0.0174(5) Uani 1 1 d . . .
H29_2 H 0.6187 0.0233 0.6268 0.021 Uiso 1 1 calc R . .
C30_2 C 0.55035(9) 0.1034(2) 0.63770(8) 0.0145(5) Uani 1 1 d . . .
H30_2 H 0.5594 0.1762 0.6238 0.017 Uiso 1 1 calc R . .
C31_2 C 0.50159(9) 0.0912(2) 0.65694(8) 0.0121(5) Uani 1 1 d . . .
C32_2 C 0.48241(9) 0.2555(2) 0.54567(8) 0.0134(5) Uani 1 1 d . . .
C33_2 C 0.44871(9) 0.1656(2) 0.52984(9) 0.0172(5) Uani 1 1 d . . .
H33_2 H 0.4207 0.1449 0.5489 0.021 Uiso 1 1 calc R . .
C34_2 C 0.45544(10) 0.1065(2) 0.48695(9) 0.0209(6) Uani 1 1 d . . .
H34_2 H 0.4317 0.0465 0.4763 0.025 Uiso 1 1 calc R . .
C35_2 C 0.49660(10) 0.1341(2) 0.45938(9) 0.0223(6) Uani 1 1 d . . .
H35_2 H 0.501 0.0938 0.4297 0.027 Uiso 1 1 calc R . .
C36_2 C 0.53129(10) 0.2207(2) 0.47512(9) 0.0232(6) Uani 1 1 d . . .
H36_2 H 0.56 0.2386 0.4565 0.028 Uiso 1 1 calc R . .
C37_2 C 0.52433(10) 0.2817(2) 0.51801(9) 0.0183(5) Uani 1 1 d . . .
H37_2 H 0.5482 0.3414 0.5285 0.022 Uiso 1 1 calc R . .
C38_2 C 0.52326(9) 0.4295(2) 0.61479(8) 0.0142(5) Uani 1 1 d . . .
C39_2 C 0.55711(9) 0.4072(2) 0.65495(9) 0.0175(5) Uani 1 1 d . . .
H39_2 H 0.5504 0.3442 0.6762 0.021 Uiso 1 1 calc R . .
C40_2 C 0.60096(10) 0.4767(2) 0.66422(10) 0.0245(6) Uani 1 1 d . . .
H40_2 H 0.6243 0.4605 0.6916 0.029 Uiso 1 1 calc R . .
C41_2 C 0.61062(11) 0.5689(2) 0.63378(10) 0.0271(6) Uani 1 1 d . . .
H41_2 H 0.6408 0.6155 0.64 0.032 Uiso 1 1 calc R . .
C42_2 C 0.57648(11) 0.5938(2) 0.59425(10) 0.0264(6) Uani 1 1 d . . .
H42_2 H 0.5829 0.6584 0.5737 0.032 Uiso 1 1 calc R . .
C43_2 C 0.53309(10) 0.5249(2) 0.58460(9) 0.0224(6) Uani 1 1 d . . .
H43_2 H 0.5098 0.5422 0.5574 0.027 Uiso 1 1 calc R . .
C44_2 C 0.41662(9) 0.4355(2) 0.58086(8) 0.0144(5) Uani 1 1 d . . .
C45_2 C 0.40624(10) 0.5313(2) 0.61021(9) 0.0173(5) Uani 1 1 d . . .
H45_2 H 0.4271 0.544 0.6395 0.021 Uiso 1 1 calc R . .
C46_2 C 0.36604(10) 0.6082(2) 0.59732(9) 0.0221(6) Uani 1 1 d . . .
H46_2 H 0.3595 0.6732 0.6177 0.026 Uiso 1 1 calc R . .
C47_2 C 0.33545(10) 0.5902(2) 0.55474(10) 0.0263(6) Uani 1 1 d . . .
H47_2 H 0.308 0.643 0.5456 0.032 Uiso 1 1 calc R . .
C48_2 C 0.34499(11) 0.4951(3) 0.52561(10) 0.0302(7) Uani 1 1 d . . .
H48_2 H 0.3237 0.4823 0.4966 0.036 Uiso 1 1 calc R . .
C49_2 C 0.38531(10) 0.4180(2) 0.53819(9) 0.0226(6) Uani 1 1 d . . .
H49_2 H 0.3916 0.3532 0.5177 0.027 Uiso 1 1 calc R . .

loop_
_atom_site_aniso_label
_atom_site_aniso_U_11
_atom_site_aniso_U_22
_atom_site_aniso_U_33
_atom_site_aniso_U_23
_atom_site_aniso_U_13
_atom_site_aniso_U_12
Pd1_1 0.01433(10) 0.01253(10) 0.01111(10) -0.00261(7) 0.00274(7) -0.00152(7)
S1_1 0.0225(3) 0.0172(3) 0.0158(3) -0.0007(2) 0.0024(2) 0.0056(2)
P1_1 0.0142(3) 0.0113(3) 0.0111(3) -0.0004(2) 0.0024(2) -0.0016(2)
P2_1 0.0154(3) 0.0161(3) 0.0155(3) -0.0047(2) 0.0043(2) -0.0014(2)
Si1_1 0.0125(3) 0.0111(3) 0.0113(3) 0.0001(2) 0.0014(2) -0.0003(2)
C1_1 0.0123(12) 0.0123(12) 0.0118(12) -0.0018(9) 0.0014(9) -0.0025(9)
C2_1 0.0152(13) 0.0152(12) 0.0120(12) -0.0018(9) 0.0024(9) -0.0039(10)
C3_1 0.0248(15) 0.0279(15) 0.0174(13) 0.0069(11) 0.0039(11) 0.0040(11)
C4_1 0.0178(14) 0.0438(18) 0.0239(15) 0.0049(13) 0.0040(11) 0.0048(12)
C5_1 0.0221(15) 0.0387(17) 0.0141(13) -0.0018(11) 0.0044(10) -0.0138(12)
C6_1 0.0343(16) 0.0193(14) 0.0208(14) 0.0055(11) 0.0041(11) -0.0087(12)
C7_1 0.0248(14) 0.0189(14) 0.0187(13) 0.0020(10) 0.0030(11) -0.0017(11)
C8_1 0.0208(13) 0.0196(13) 0.0083(12) 0.0013(9) 0.0032(9) -0.0077(10)
C9_1 0.0235(14) 0.0253(15) 0.0186(14) -0.0039(11) 0.0065(11) -0.0040(11)
C10_1 0.0394(18) 0.0279(16) 0.0241(15) -0.0093(12) 0.0083(12) -0.0126(13)
C11_1 0.0422(19) 0.0353(18) 0.0176(14) 0.0011(12) -0.0077(12) -0.0203(14)
C12_1 0.0287(16) 0.0351(17) 0.0237(15) 0.0096(12) -0.0117(12) -0.0097(13)
C13_1 0.0234(15) 0.0238(15) 0.0222(14) 0.0052(11) -0.0045(11) -0.0028(11)
C14_1 0.0219(13) 0.0141(13) 0.0093(12) 0.0010(9) 0.0018(9) 0.0019(10)
C15_1 0.0235(14) 0.0204(14) 0.0181(13) -0.0025(10) 0.0011(10) 0.0044(11)
C16_1 0.0284(16) 0.0311(16) 0.0216(14) -0.0014(12) 0.0050(11) 0.0131(12)
C17_1 0.0498(19) 0.0187(15) 0.0169(14) -0.0012(11) 0.0053(12) 0.0124(13)
C18_1 0.0442(19) 0.0159(14) 0.0265(15) -0.0049(11) 0.0024(13) -0.0007(12)
C19_1 0.0276(15) 0.0187(14) 0.0249(14) -0.0007(11) 0.0023(11) 0.0011(11)
C20_1 0.0145(12) 0.0086(12) 0.0192(13) 0.0025(9) 0.0014(10) -0.0017(9)
C21_1 0.0183(14) 0.0314(16) 0.0203(14) -0.0028(11) 0.0026(10) -0.0009(11)
C22_1 0.0209(15) 0.0424(18) 0.0283(16) -0.0052(13) 0.0102(12) -0.0004(13)
C23_1 0.0127(13) 0.0207(14) 0.0394(17) 0.0002(12) 0.0038(11) 0.0007(10)
C24_1 0.0173(14) 0.0182(14) 0.0259(14) 0.0048(11) -0.0051(10) -0.0017(10)
C25_1 0.0184(13) 0.0185(13) 0.0176(13) 0.0028(10) 0.0017(10) -0.0031(10)
C26_1 0.0111(12) 0.0204(13) 0.0130(12) 0.0004(10) 0.0032(9) 0.0000(10)
C27_1 0.0177(13) 0.0213(14) 0.0118(12) 0.0007(10) 0.0034(9) -0.0021(10)
C28_1 0.0435(18) 0.0249(15) 0.0164(14) -0.0024(11) -0.0014(12) -0.0108(13)
C29_1 0.0379(17) 0.0415(18) 0.0106(13) -0.0004(12) -0.0052(11) -0.0079(13)
C30_1 0.0237(15) 0.0326(16) 0.0125(13) 0.0070(11) 0.0000(10) 0.0017(12)
C31_1 0.0172(13) 0.0205(14) 0.0172(13) 0.0025(10) 0.0038(10) 0.0026(10)
C32_1 0.0177(13) 0.0139(12) 0.0177(13) -0.0006(9) 0.0023(9) -0.0007(9)
C33_1 0.0294(16) 0.0276(15) 0.0201(14) -0.0034(11) 0.0047(11) -0.0040(12)
C34_1 0.0346(17) 0.0321(17) 0.0196(14) -0.0050(12) -0.0053(12) -0.0010(13)
C35_1 0.0207(15) 0.0247(15) 0.0317(16) 0.0003(12) -0.0103(11) -0.0053(11)
C36_1 0.0254(15) 0.0318(16) 0.0300(16) -0.0009(12) 0.0055(12) -0.0088(12)
C37_1 0.0262(15) 0.0340(16) 0.0191(14) -0.0057(11) 0.0060(11) -0.0069(12)
C38_1 0.0176(13) 0.0216(12) 0.0148(12) -0.0044(9) 0.0039(9) -0.0002(9)
C39_1 0.0302(17) 0.0281(16) 0.0418(18) 0.0020(13) -0.0065(13) -0.0048(13)
C40_1 0.0257(17) 0.047(2) 0.0389(18) -0.0022(15) -0.0122(13) -0.0028(14)
C41_1 0.0264(16) 0.0381(18) 0.0257(15) -0.0016(12) 0.0029(12) 0.0137(13)
C42_1 0.0325(18) 0.0246(16) 0.057(2) 0.0019(14) 0.0108(15) 0.0079(13)
C43_1 0.0212(15) 0.0249(16) 0.0456(18) -0.0050(13) 0.0036(13) 0.0011(12)
C44_1 0.0176(13) 0.0216(12) 0.0148(12) -0.0044(9) 0.0039(9) -0.0002(9)
C45_1 0.048(7) 0.025(5) 0.042(5) -0.002(4) 0.027(4) -0.002(4)
C46_1 0.031(3) 0.026(9) 0.0249(18) -0.003(7) 0.011(2) 0.001(7)
C47_1 0.037(4) 0.044(3) 0.032(4) 0.006(3) 0.021(2) 0.000(3)
C48_1 0.069(4) 0.028(3) 0.076(4) 0.020(3) 0.045(3) 0.001(2)
C49_1 0.042(3) 0.025(2) 0.053(3) 0.003(2) 0.030(2) 0.001(2)
C44B_1 0.0177(13) 0.0139(12) 0.0177(13) -0.0006(9) 0.0023(9) -0.0007(9)
C45B_1 0.027(6) 0.034(8) 0.024(5) 0.011(6) 0.004(4) 0.011(5)
C46B_1 0.031(3) 0.026(9) 0.0249(18) -0.003(7) 0.011(2) 0.001(7)
C47B_1 0.037(4) 0.044(3) 0.032(4) 0.006(3) 0.021(2) 0.000(3)
C48B_1 0.069(4) 0.028(3) 0.076(4) 0.020(3) 0.045(3) 0.001(2)
C49B_1 0.042(3) 0.025(2) 0.053(3) 0.003(2) 0.030(2) 0.001(2)
Pd1_2 0.01118(9) 0.00915(9) 0.00890(9) 0.00152(6) 0.00257(6) 0.00067(7)
S2_2 0.0148(3) 0.0134(3) 0.0131(3) 0.0034(2) 0.0035(2) 0.0037(2)
P1_2 0.0133(3) 0.0110(3) 0.0104(3) 0.0009(2) 0.0032(2) 0.0009(2)
P2_2 0.0133(3) 0.0111(3) 0.0104(3) 0.0025(2) 0.0017(2) 0.0001(2)
Si1_2 0.0134(3) 0.0098(3) 0.0121(3) 0.0012(2) 0.0032(2) 0.0009(2)
C1_2 0.0131(12) 0.0120(12) 0.0117(12) 0.0017(9) 0.0023(9) 0.0018(9)
C2_2 0.0169(13) 0.0148(13) 0.0151(12) -0.0034(10) 0.0070(9) -0.0027(10)
C3_2 0.0200(14) 0.0251(15) 0.0238(14) 0.0003(11) 0.0026(11) -0.0031(11)
C4_2 0.0173(15) 0.0407(18) 0.0364(17) 0.0010(14) 0.0021(12) -0.0043(12)
C5_2 0.0251(16) 0.0382(18) 0.0463(19) -0.0006(14) 0.0137(14) -0.0123(13)
C6_2 0.0380(18) 0.0244(16) 0.0350(17) 0.0060(12) 0.0155(13) -0.0088(13)
C7_2 0.0252(15) 0.0208(14) 0.0302(15) 0.0057(11) 0.0104(12) 0.0005(11)
C8_2 0.0211(13) 0.0121(12) 0.0105(12) 0.0016(9) 0.0007(9) 0.0044(10)
C9_2 0.0198(14) 0.0287(15) 0.0173(13) -0.0029(11) 0.0024(10) 0.0055(11)
C10_2 0.0311(16) 0.0304(16) 0.0171(14) -0.0024(11) 0.0071(11) 0.0083(12)
C11_2 0.0365(17) 0.0211(14) 0.0119(13) -0.0012(10) -0.0036(11) 0.0054(12)
C12_2 0.0276(15) 0.0191(14) 0.0213(14) 0.0012(11) -0.0001(11) -0.0014(11)
C13_2 0.0236(14) 0.0143(13) 0.0143(12) -0.0007(10) 0.0057(10) -0.0017(10)
C14_2 0.0113(12) 0.0123(12) 0.0157(12) 0.0026(9) 0.0033(9) 0.0008(9)
C15_2 0.0166(13) 0.0164(13) 0.0212(14) 0.0003(10) 0.0003(10) 0.0030(10)
C16_2 0.0201(14) 0.0114(13) 0.0441(18) 0.0048(12) 0.0002(12) -0.0009(10)
C17_2 0.0224(15) 0.0277(16) 0.0403(18) 0.0227(13) 0.0041(12) 0.0033(12)
C18_2 0.0315(16) 0.0346(17) 0.0187(14) 0.0099(12) 0.0028(11) 0.0067(13)
C19_2 0.0235(14) 0.0181(13) 0.0185(13) 0.0018(10) 0.0011(10) 0.0026(10)
C20_2 0.0171(13) 0.0097(12) 0.0176(13) 0.0005(9) 0.0013(10) 0.0019(9)
C21_2 0.0240(14) 0.0172(13) 0.0198(13) 0.0014(10) 0.0017(10) -0.0002(10)
C22_2 0.0391(17) 0.0218(15) 0.0185(14) 0.0000(11) -0.0057(12) 0.0035(12)
C23_2 0.0285(16) 0.0233(15) 0.0366(17) -0.0026(12) -0.0150(13) 0.0038(12)
C24_2 0.0166(15) 0.0342(17) 0.0444(19) 0.0008(14) -0.0015(12) -0.0029(12)
C25_2 0.0198(14) 0.0245(15) 0.0246(14) 0.0020(11) 0.0016(11) 0.0007(11)
C26_2 0.0150(12) 0.0144(12) 0.0108(12) -0.0014(9) 0.0017(9) 0.0014(9)
C27_2 0.0209(14) 0.0147(13) 0.0185(13) 0.0011(10) 0.0053(10) 0.0025(10)
C28_2 0.0185(14) 0.0203(14) 0.0236(14) 0.0003(11) 0.0069(10) 0.0075(10)
C29_2 0.0125(12) 0.0216(14) 0.0188(13) -0.0003(10) 0.0068(10) 0.0008(10)
C30_2 0.0188(13) 0.0144(13) 0.0105(12) -0.0002(9) 0.0026(9) -0.0011(10)
C31_2 0.0151(12) 0.0142(12) 0.0067(11) -0.0012(9) -0.0005(9) 0.0000(9)
C32_2 0.0167(13) 0.0142(12) 0.0095(12) 0.0032(9) 0.0014(9) 0.0049(9)
C33_2 0.0168(13) 0.0151(13) 0.0195(13) 0.0034(10) 0.0008(10) 0.0011(10)
C34_2 0.0251(14) 0.0174(14) 0.0197(14) -0.0010(10) -0.0030(11) 0.0058(11)
C35_2 0.0313(15) 0.0240(14) 0.0115(12) -0.0012(10) 0.0015(11) 0.0118(12)
C36_2 0.0234(14) 0.0321(16) 0.0153(13) 0.0067(11) 0.0092(10) 0.0083(12)
C37_2 0.0191(13) 0.0203(14) 0.0156(13) 0.0056(10) 0.0004(10) 0.0017(10)
C38_2 0.0156(13) 0.0120(12) 0.0156(12) -0.0012(9) 0.0042(9) -0.0002(9)
C39_2 0.0222(14) 0.0148(13) 0.0153(13) -0.0001(10) 0.0006(10) -0.0002(10)
C40_2 0.0255(15) 0.0258(15) 0.0214(14) -0.0053(11) -0.0049(11) -0.0011(11)
C41_2 0.0257(15) 0.0214(15) 0.0343(16) -0.0051(12) 0.0038(12) -0.0086(11)
C42_2 0.0310(16) 0.0199(14) 0.0287(15) 0.0065(11) 0.0044(12) -0.0079(12)
C43_2 0.0265(15) 0.0197(14) 0.0209(14) 0.0052(11) 0.0007(11) -0.0020(11)
C44_2 0.0146(12) 0.0154(13) 0.0132(12) 0.0068(9) 0.0021(9) -0.0007(9)
C45_2 0.0209(13) 0.0166(13) 0.0146(13) 0.0049(10) 0.0012(10) -0.0002(10)
C46_2 0.0249(14) 0.0151(13) 0.0266(15) 0.0026(11) 0.0041(11) 0.0031(11)
C47_2 0.0210(14) 0.0233(15) 0.0341(16) 0.0066(12) -0.0028(12) 0.0068(11)
C48_2 0.0285(16) 0.0312(17) 0.0289(16) 0.0003(12) -0.0133(12) 0.0065(12)
C49_2 0.0237(14) 0.0218(14) 0.0216(14) -0.0019(11) -0.0038(11) 0.0046(11)

loop_
_atom_type_symbol
_atom_type_description
_atom_type_scat_dispersion_real
_atom_type_scat_dispersion_imag
_atom_type_scat_source
C C 0.0033 0.0016 'International Tables Vol C Tables 4.2.6.8 and 6.1.1.4'
H H 0 0 'International Tables Vol C Tables 4.2.6.8 and 6.1.1.4'
Si Si 0.0817 0.0704 'International Tables Vol C Tables 4.2.6.8 and 6.1.1.4'
S S 0.1246 0.1234 'International Tables Vol C Tables 4.2.6.8 and 6.1.1.4'
P P 0.1023 0.0942 'International Tables Vol C Tables 4.2.6.8 and 6.1.1.4'
Pd Pd -0.9988 1.0072 'International Tables Vol C Tables 4.2.6.8 and 6.1.1.4'

loop_
_geom_angle_atom_site_label_1
_geom_angle_atom_site_label_2
_geom_angle_atom_site_label_3
_geom_angle
C27_1 Pd1_1 C1_1 85.27(9)
C27_1 Pd1_1 P2_1 97.38(7)
C1_1 Pd1_1 P2_1 177.08(6)
C27_1 Pd1_1 S1_1 166.30(7)
C1_1 Pd1_1 S1_1 81.03(6)
P2_1 Pd1_1 S1_1 96.32(2)
C27_1 Pd1_1 P1_1 122.64(7)
C1_1 Pd1_1 P1_1 37.41(6)
P2_1 Pd1_1 P1_1 139.98(2)
S1_1 Pd1_1 P1_1 43.659(19)
C27_1 Pd1_1 Si1_1 62.88(7)
C1_1 Pd1_1 Si1_1 38.12(6)
P2_1 Pd1_1 Si1_1 142.54(2)
S1_1 Pd1_1 Si1_1 105.53(2)
P1_1 Pd1_1 Si1_1 68.044(17)
P1_1 S1_1 Pd1_1 79.07(3)
C1_1 P1_1 C8_1 113.62(11)
C1_1 P1_1 C2_1 110.27(11)
C8_1 P1_1 C2_1 104.70(11)
C1_1 P1_1 S1_1 105.27(8)
C8_1 P1_1 S1_1 110.59(9)
C2_1 P1_1 S1_1 112.59(8)
C1_1 P1_1 Pd1_1 48.06(8)
C8_1 P1_1 Pd1_1 130.39(8)
C2_1 P1_1 Pd1_1 124.68(8)
S1_1 P1_1 Pd1_1 57.27(2)
C44_1 P2_1 C32_1 106.5(3)
C44_1 P2_1 C38_1 96.3(2)
C32_1 P2_1 C38_1 104.92(11)
C44_1 P2_1 C44B_1 7.3(4)
C32_1 P2_1 C44B_1 101.8(3)
C38_1 P2_1 C44B_1 103.1(3)
C44_1 P2_1 Pd1_1 123.8(3)
C32_1 P2_1 Pd1_1 110.75(8)
C38_1 P2_1 Pd1_1 112.33(8)
C44B_1 P2_1 Pd1_1 122.2(4)
C1_1 Si1_1 C26_1 97.05(11)
C1_1 Si1_1 C20_1 115.53(10)
C26_1 Si1_1 C20_1 109.29(11)
C1_1 Si1_1 C14_1 114.59(10)
C26_1 Si1_1 C14_1 111.64(11)
C20_1 Si1_1 C14_1 108.29(11)
C1_1 Si1_1 Pd1_1 45.49(7)
C26_1 Si1_1 Pd1_1 70.00(8)
C20_1 Si1_1 Pd1_1 90.32(7)
C14_1 Si1_1 Pd1_1 158.63(8)
P1_1 C1_1 Si1_1 130.87(13)
P1_1 C1_1 Pd1_1 94.53(10)
Si1_1 C1_1 Pd1_1 96.39(10)
C3_1 C2_1 C7_1 119.1(2)
C3_1 C2_1 P1_1 121.38(19)
C7_1 C2_1 P1_1 119.45(19)
C2_1 C3_1 C4_1 120.1(2)
C5_1 C4_1 C3_1 120.3(3)
C6_1 C5_1 C4_1 120.0(2)
C5_1 C6_1 C7_1 120.4(2)
C6_1 C7_1 C2_1 120.2(2)
C13_1 C8_1 C9_1 119.8(2)
C13_1 C8_1 P1_1 120.4(2)
C9_1 C8_1 P1_1 119.72(19)
C10_1 C9_1 C8_1 119.6(3)
C9_1 C10_1 C11_1 120.2(3)
C12_1 C11_1 C10_1 120.4(3)
C11_1 C12_1 C13_1 120.2(3)
C12_1 C13_1 C8_1 119.9(3)
C15_1 C14_1 C19_1 116.8(2)
C15_1 C14_1 Si1_1 120.01(19)
C19_1 C14_1 Si1_1 123.14(19)
C16_1 C15_1 C14_1 121.5(2)
C17_1 C16_1 C15_1 120.2(3)
C18_1 C17_1 C16_1 119.5(2)
C17_1 C18_1 C19_1 120.0(3)
C18_1 C19_1 C14_1 122.0(3)
C21_1 C20_1 C25_1 117.0(2)
C21_1 C20_1 Si1_1 118.38(18)
C25_1 C20_1 Si1_1 124.58(18)
C22_1 C21_1 C20_1 121.8(2)
C23_1 C22_1 C21_1 120.1(3)
C24_1 C23_1 C22_1 119.5(2)
C23_1 C24_1 C25_1 120.2(2)
C24_1 C25_1 C20_1 121.4(2)
C31_1 C26_1 C27_1 120.5(2)
C31_1 C26_1 Si1_1 127.62(19)
C27_1 C26_1 Si1_1 111.85(17)
C28_1 C27_1 C26_1 117.6(2)
C28_1 C27_1 Pd1_1 127.3(2)
C26_1 C27_1 Pd1_1 115.05(17)
C29_1 C28_1 C27_1 121.2(3)
C30_1 C29_1 C28_1 120.7(2)
C29_1 C30_1 C31_1 119.6(2)
C30_1 C31_1 C26_1 120.3(2)
C33_1 C32_1 C37_1 118.8(2)
C33_1 C32_1 P2_1 124.49(19)
C37_1 C32_1 P2_1 116.65(19)
C34_1 C33_1 C32_1 120.2(3)
C35_1 C34_1 C33_1 121.0(3)
C34_1 C35_1 C36_1 119.5(3)
C35_1 C36_1 C37_1 120.2(3)
C36_1 C37_1 C32_1 120.3(2)
C43_1 C38_1 C39_1 118.4(3)
C43_1 C38_1 P2_1 124.1(2)
C39_1 C38_1 P2_1 117.3(2)
C40_1 C39_1 C38_1 120.8(3)
C41_1 C40_1 C39_1 120.4(3)
C42_1 C41_1 C40_1 119.3(3)
C41_1 C42_1 C43_1 120.5(3)
C38_1 C43_1 C42_1 120.5(3)
C49_1 C44_1 C45_1 119.7(9)
C49_1 C44_1 P2_1 120.1(6)
C45_1 C44_1 P2_1 120.2(8)
C46_1 C45_1 C44_1 121.8(11)
C45_1 C46_1 C47_1 117.4(16)
C48_1 C47_1 C46_1 120.6(11)
C47_1 C48_1 C49_1 121.2(6)
C44_1 C49_1 C48_1 119.2(6)
C49B_1 C44B_1 C45B_1 116.0(10)
C49B_1 C44B_1 P2_1 124.2(8)
C45B_1 C44B_1 P2_1 119.4(8)
C46B_1 C45B_1 C44B_1 120.4(17)
C47B_1 C46B_1 C45B_1 122(2)
C46B_1 C47B_1 C48B_1 119.7(15)
C47B_1 C48B_1 C49B_1 119.6(8)
C48B_1 C49B_1 C44B_1 122.6(8)
C31_2 Pd1_2 C1_2 86.78(9)
C31_2 Pd1_2 P2_2 96.37(6)
C1_2 Pd1_2 P2_2 176.19(6)
C31_2 Pd1_2 S2_2 166.92(7)
C1_2 Pd1_2 S2_2 80.67(6)
P2_2 Pd1_2 S2_2 96.32(2)
C31_2 Pd1_2 P1_2 124.01(6)
C1_2 Pd1_2 P1_2 37.23(6)
P2_2 Pd1_2 P1_2 139.57(2)
S2_2 Pd1_2 P1_2 43.546(18)
C31_2 Pd1_2 Si1_2 62.40(7)
C1_2 Pd1_2 Si1_2 37.22(6)
P2_2 Pd1_2 Si1_2 146.50(2)
S2_2 Pd1_2 Si1_2 104.821(19)
P1_2 Pd1_2 Si1_2 67.642(17)
P1_2 S2_2 Pd1_2 80.06(3)
C1_2 P1_2 C2_2 116.34(11)
C1_2 P1_2 C8_2 109.40(11)
C2_2 P1_2 C8_2 104.07(11)
C1_2 P1_2 S2_2 104.46(8)
C2_2 P1_2 S2_2 112.21(8)
C8_2 P1_2 S2_2 110.40(8)
C1_2 P1_2 Pd1_2 48.23(7)
C2_2 P1_2 Pd1_2 135.65(8)
C8_2 P1_2 Pd1_2 120.20(8)
S2_2 P1_2 Pd1_2 56.40(2)
C38_2 P2_2 C32_2 105.07(11)
C38_2 P2_2 C44_2 102.38(11)
C32_2 P2_2 C44_2 103.46(11)
C38_2 P2_2 Pd1_2 113.35(8)
C32_2 P2_2 Pd1_2 117.05(8)
C44_2 P2_2 Pd1_2 113.96(8)
C1_2 Si1_2 C26_2 97.55(10)
C1_2 Si1_2 C14_2 114.67(10)
C26_2 Si1_2 C14_2 111.47(10)
C1_2 Si1_2 C20_2 115.91(10)
C26_2 Si1_2 C20_2 111.50(10)
C14_2 Si1_2 C20_2 105.78(10)
C1_2 Si1_2 Pd1_2 44.92(7)
C26_2 Si1_2 Pd1_2 69.07(7)
C14_2 Si1_2 Pd1_2 157.32(8)
C20_2 Si1_2 Pd1_2 94.36(7)
P1_2 C1_2 Si1_2 132.35(14)
P1_2 C1_2 Pd1_2 94.54(10)
Si1_2 C1_2 Pd1_2 97.87(10)
C3_2 C2_2 C7_2 119.8(2)
C3_2 C2_2 P1_2 120.52(19)
C7_2 C2_2 P1_2 119.52(19)
C2_2 C3_2 C4_2 120.3(3)
C5_2 C4_2 C3_2 119.7(3)
C4_2 C5_2 C6_2 120.8(3)
C5_2 C6_2 C7_2 119.7(3)
C6_2 C7_2 C2_2 119.7(3)
C13_2 C8_2 C9_2 119.3(2)
C13_2 C8_2 P1_2 119.00(18)
C9_2 C8_2 P1_2 121.69(19)
C8_2 C9_2 C10_2 119.8(2)
C11_2 C10_2 C9_2 120.5(2)
C10_2 C11_2 C12_2 119.9(2)
C13_2 C12_2 C11_2 119.8(2)
C12_2 C13_2 C8_2 120.7(2)
C19_2 C14_2 C15_2 117.3(2)
C19_2 C14_2 Si1_2 122.16(18)
C15_2 C14_2 Si1_2 120.52(18)
C16_2 C15_2 C14_2 121.6(2)
C15_2 C16_2 C17_2 119.3(2)
C18_2 C17_2 C16_2 120.3(2)
C17_2 C18_2 C19_2 120.1(3)
C18_2 C19_2 C14_2 121.4(2)
C25_2 C20_2 C21_2 117.4(2)
C25_2 C20_2 Si1_2 121.66(19)
C21_2 C20_2 Si1_2 120.79(18)
C22_2 C21_2 C20_2 121.4(2)
C23_2 C22_2 C21_2 120.2(3)
C22_2 C23_2 C24_2 119.3(3)
C23_2 C24_2 C25_2 120.6(3)
C24_2 C25_2 C20_2 121.1(3)
C27_2 C26_2 C31_2 120.6(2)
C27_2 C26_2 Si1_2 125.49(18)
C31_2 C26_2 Si1_2 113.64(17)
C28_2 C27_2 C26_2 120.4(2)
C29_2 C28_2 C27_2 119.5(2)
C30_2 C29_2 C28_2 120.7(2)
C29_2 C30_2 C31_2 121.3(2)
C30_2 C31_2 C26_2 117.4(2)
C30_2 C31_2 Pd1_2 127.56(17)
C26_2 C31_2 Pd1_2 114.89(16)
C33_2 C32_2 C37_2 118.5(2)
C33_2 C32_2 P2_2 117.22(18)
C37_2 C32_2 P2_2 124.27(19)
C34_2 C33_2 C32_2 121.0(2)
C33_2 C34_2 C35_2 120.1(2)
C34_2 C35_2 C36_2 119.8(2)
C35_2 C36_2 C37_2 120.3(2)
C36_2 C37_2 C32_2 120.2(2)
C39_2 C38_2 C43_2 119.0(2)
C39_2 C38_2 P2_2 119.52(18)
C43_2 C38_2 P2_2 121.44(19)
C38_2 C39_2 C40_2 120.2(2)
C41_2 C40_2 C39_2 120.1(2)
C40_2 C41_2 C42_2 120.2(2)
C43_2 C42_2 C41_2 120.1(2)
C42_2 C43_2 C38_2 120.3(2)
C49_2 C44_2 C45_2 118.4(2)
C49_2 C44_2 P2_2 122.38(19)
C45_2 C44_2 P2_2 119.09(18)
C46_2 C45_2 C44_2 121.2(2)
C47_2 C46_2 C45_2 119.8(2)
C48_2 C47_2 C46_2 119.6(2)
C47_2 C48_2 C49_2 120.9(2)
C48_2 C49_2 C44_2 120.1(2)

loop_
_geom_bond_atom_site_label_1
_geom_bond_atom_site_label_2
_geom_bond_distance
Pd1_1 C27_1 2.027(2)
Pd1_1 C1_1 2.137(2)
Pd1_1 P2_1 2.3032(6)
Pd1_1 S1_1 2.4544(6)
Pd1_1 P1_1 2.8647(6)
Pd1_1 Si1_1 2.9786(7)
S1_1 P1_1 2.0142(9)
P1_1 C1_1 1.746(2)
P1_1 C8_1 1.811(2)
P1_1 C2_1 1.818(2)
P2_1 C44_1 1.801(9)
P2_1 C32_1 1.826(2)
P2_1 C38_1 1.834(3)
P2_1 C44B_1 1.878(12)
Si1_1 C1_1 1.850(2)
Si1_1 C26_1 1.869(2)
Si1_1 C20_1 1.882(2)
Si1_1 C14_1 1.888(2)
C2_1 C3_1 1.388(3)
C2_1 C7_1 1.392(3)
C3_1 C4_1 1.391(4)
C4_1 C5_1 1.377(4)
C5_1 C6_1 1.374(4)
C6_1 C7_1 1.385(4)
C8_1 C13_1 1.394(4)
C8_1 C9_1 1.400(4)
C9_1 C10_1 1.384(4)
C10_1 C11_1 1.388(4)
C11_1 C12_1 1.375(4)
C12_1 C13_1 1.389(4)
C14_1 C15_1 1.393(4)
C14_1 C19_1 1.393(4)
C15_1 C16_1 1.392(4)
C16_1 C17_1 1.380(4)
C17_1 C18_1 1.376(4)
C18_1 C19_1 1.388(4)
C20_1 C21_1 1.389(3)
C20_1 C25_1 1.401(3)
C21_1 C22_1 1.386(4)
C22_1 C23_1 1.380(4)
C23_1 C24_1 1.378(4)
C24_1 C25_1 1.385(3)
C26_1 C31_1 1.396(3)
C26_1 C27_1 1.418(3)
C27_1 C28_1 1.397(3)
C28_1 C29_1 1.389(4)
C29_1 C30_1 1.380(4)
C30_1 C31_1 1.389(3)
C32_1 C33_1 1.384(4)
C32_1 C37_1 1.393(4)
C33_1 C34_1 1.382(4)
C34_1 C35_1 1.364(4)
C35_1 C36_1 1.383(4)
C36_1 C37_1 1.383(4)
C38_1 C43_1 1.381(4)
C38_1 C39_1 1.385(4)
C39_1 C40_1 1.383(4)
C40_1 C41_1 1.375(4)
C41_1 C42_1 1.371(4)
C42_1 C43_1 1.392(4)
C44_1 C49_1 1.363(10)
C44_1 C45_1 1.399(17)
C45_1 C46_1 1.38(3)
C46_1 C47_1 1.405(15)
C47_1 C48_1 1.365(9)
C48_1 C49_1 1.392(8)
C44B_1 C49B_1 1.396(12)
C44B_1 C45B_1 1.40(2)
C45B_1 C46B_1 1.40(4)
C46B_1 C47B_1 1.34(3)
C47B_1 C48B_1 1.373(12)
C48B_1 C49B_1 1.379(10)
Pd1_2 C31_2 2.043(2)
Pd1_2 C1_2 2.157(2)
Pd1_2 P2_2 2.2950(6)
Pd1_2 S2_2 2.4384(6)
Pd1_2 P1_2 2.8837(6)
Pd1_2 Si1_2 3.0268(7)
S2_2 P1_2 2.0170(8)
P1_2 C1_2 1.750(2)
P1_2 C2_2 1.804(2)
P1_2 C8_2 1.820(2)
P2_2 C38_2 1.823(2)
P2_2 C32_2 1.827(2)
P2_2 C44_2 1.832(2)
Si1_2 C1_2 1.848(2)
Si1_2 C26_2 1.867(2)
Si1_2 C14_2 1.881(2)
Si1_2 C20_2 1.891(2)
C2_2 C3_2 1.382(4)
C2_2 C7_2 1.397(3)
C3_2 C4_2 1.386(4)
C4_2 C5_2 1.377(4)
C5_2 C6_2 1.382(4)
C6_2 C7_2 1.391(4)
C8_2 C13_2 1.385(3)
C8_2 C9_2 1.392(3)
C9_2 C10_2 1.394(4)
C10_2 C11_2 1.371(4)
C11_2 C12_2 1.391(4)
C12_2 C13_2 1.385(3)
C14_2 C19_2 1.392(3)
C14_2 C15_2 1.398(3)
C15_2 C16_2 1.385(4)
C16_2 C17_2 1.385(4)
C17_2 C18_2 1.371(4)
C18_2 C19_2 1.382(4)
C20_2 C25_2 1.392(3)
C20_2 C21_2 1.397(3)
C21_2 C22_2 1.388(4)
C22_2 C23_2 1.374(4)
C23_2 C24_2 1.383(4)
C24_2 C25_2 1.384(4)
C26_2 C27_2 1.396(3)
C26_2 C31_2 1.415(3)
C27_2 C28_2 1.388(3)
C28_2 C29_2 1.384(4)
C29_2 C30_2 1.381(3)
C30_2 C31_2 1.404(3)
C32_2 C33_2 1.395(3)
C32_2 C37_2 1.396(3)
C33_2 C34_2 1.380(3)
C34_2 C35_2 1.382(4)
C35_2 C36_2 1.383(4)
C36_2 C37_2 1.391(4)
C38_2 C39_2 1.386(3)
C38_2 C43_2 1.401(3)
C39_2 C40_2 1.392(4)
C40_2 C41_2 1.376(4)
C41_2 C42_2 1.382(4)
C42_2 C43_2 1.379(4)
C44_2 C49_2 1.394(3)
C44_2 C45_2 1.394(3)
C45_2 C46_2 1.387(3)
C46_2 C47_2 1.383(4)
C47_2 C48_2 1.380(4)
C48_2 C49_2 1.389(4)
